data_7233764
loop_
_publ_author_name
'Zhou, Yuanyuan'
'Chen, Xianxiao'
'Ling, Xiangxiang'
'Rao, Weidong'

_publ_section_title
;
 Catalyst- and additive-free Baeyer--Villiger-type oxidation of
 \a-iodocyclopentenones to \a-pyrones: using air as the oxidant
;
_journal_issue 20
_journal_name_full 'Green Chemistry'
_journal_page_first 5611
_journal_paper_doi 10.1039/C9GC02725D
_journal_volume 21
_journal_year 2019
_chemical_formula_moiety 'C31 H24 N2 O4'
_chemical_formula_sum 'C31 H24 N2 O4'
_chemical_formula_weight 488.52
_space_group_crystal_system monoclinic
_space_group_IT_number 14
_space_group_name_Hall '-P 2yn'
_space_group_name_H-M_alt 'P 1 21/n 1'
_symmetry_space_group_name_Hall '-P 2yn'
_symmetry_space_group_name_H-M 'P 1 21/n 1'
_atom_sites_solution_hydrogens geom
_atom_sites_solution_primary dual
_audit_creation_date 2019-05-09
_audit_creation_method
;
Olex2 1.2
(compiled 2018.05.29 svn.r3508 for OlexSys, GUI svn.r5506)
;
_audit_update_record
;
2019-06-29 deposited with the CCDC.    2019-09-10 downloaded from the CCDC.
;
_cell_angle_alpha 90
_cell_angle_beta 90.586(2)
_cell_angle_gamma 90
_cell_formula_units_Z 4
_cell_length_a 18.5772(13)
_cell_length_b 6.9751(5)
_cell_length_c 19.5651(14)
_cell_measurement_reflns_used 8516
_cell_measurement_temperature 283(2)
_cell_measurement_theta_max 24.613
_cell_measurement_theta_min 3.009
_cell_volume 2535.1(3)
_computing_cell_refinement 'SAINT v8.34A (Bruker, 2013)'
_computing_data_reduction 'SAINT v8.34A (Bruker, 2013)'
_computing_molecular_graphics 'Olex2 (Dolomanov et al., 2009)'
_computing_publication_material 'Olex2 (Dolomanov et al., 2009)'
_computing_structure_refinement 'ShelXL (Sheldrick, 2015)'
_computing_structure_solution 'ShelXT (Sheldrick, 2015)'
_diffrn_ambient_temperature 283.47
_diffrn_measured_fraction_theta_full 1.000
_diffrn_measured_fraction_theta_max 0.998
_diffrn_measurement_device_type 'CCD area detector'
_diffrn_measurement_method 'phi and omega scans'
_diffrn_radiation_monochromator graphite
_diffrn_radiation_type MoK\a
_diffrn_radiation_wavelength 0.71073
_diffrn_reflns_av_R_equivalents 0.1187
_diffrn_reflns_av_unetI/netI 0.0753
_diffrn_reflns_Laue_measured_fraction_full 1.000
_diffrn_reflns_Laue_measured_fraction_max 0.998
_diffrn_reflns_limit_h_max 23
_diffrn_reflns_limit_h_min -23
_diffrn_reflns_limit_k_max 8
_diffrn_reflns_limit_k_min -8
_diffrn_reflns_limit_l_max 24
_diffrn_reflns_limit_l_min -24
_diffrn_reflns_number 59123
_diffrn_reflns_point_group_measured_fraction_full 1.000
_diffrn_reflns_point_group_measured_fraction_max 0.998
_diffrn_reflns_theta_full 25.242
_diffrn_reflns_theta_max 26.452
_diffrn_reflns_theta_min 2.082
_exptl_absorpt_coefficient_mu 0.085
_exptl_absorpt_correction_T_max 0.991
_exptl_absorpt_correction_T_min 0.989
_exptl_absorpt_correction_type multi-scan
_exptl_absorpt_process_details SADABS
_exptl_crystal_colour colorless
_exptl_crystal_density_diffrn 1.280
_exptl_crystal_description block
_exptl_crystal_F_000 1024
_exptl_crystal_size_max 0.13
_exptl_crystal_size_mid 0.12
_exptl_crystal_size_min 0.11
_refine_diff_density_max 0.200
_refine_diff_density_min -0.200
_refine_diff_density_rms 0.036
_refine_ls_extinction_method none
_refine_ls_goodness_of_fit_ref 1.063
_refine_ls_hydrogen_treatment constr
_refine_ls_matrix_type full
_refine_ls_number_parameters 335
_refine_ls_number_reflns 5210
_refine_ls_number_restraints 0
_refine_ls_restrained_S_all 1.063
_refine_ls_R_factor_all 0.1699
_refine_ls_R_factor_gt 0.0758
_refine_ls_shift/su_max 0.000
_refine_ls_shift/su_mean 0.000
_refine_ls_structure_factor_coef Fsqd
_refine_ls_weighting_details 'w=1/[\s^2^(Fo^2^)+(0.0292P)^2^+1.5623P] where P=(Fo^2^+2Fc^2^)/3'
_refine_ls_weighting_scheme calc
_refine_ls_wR_factor_gt 0.1065
_refine_ls_wR_factor_ref 0.1311
_reflns_Friedel_coverage 0.000
_reflns_number_gt 2718
_reflns_number_total 5210
_reflns_threshold_expression 'I > 2\s(I)'
_cod_data_source_file c9gc02725d2.cif
_cod_data_source_block 8
_cod_depositor_comments 'Adding full bibliography for 7233764.cif.'
_cod_database_code 7233764
_shelx_shelxl_version_number 2018/3
_shelx_space_group_comment
;
The symmetry employed for this shelxl refinement is uniquely defined
by the following loop, which should always be used as a source of
symmetry information in preference to the above space-group names.
They are only intended as comments.
;
_shelx_estimated_absorpt_t_max 0.991
_shelx_estimated_absorpt_t_min 0.989
_olex2_refinement_description
;
1. Fixed Uiso
 At 1.2 times of:
  All C(H) groups
 At 1.5 times of:
  All C(H,H,H) groups
2.a Ternary CH refined with riding coordinates:
 C16(H16), C11(H11), C17(H17), C9(H9), C10(H10)
2.b Aromatic/amide H refined with riding coordinates:
 C13(H13), C21(H21), C25(H25), C22(H22), C23(H23), C24(H24), C31(H31), C6(H6),
 C2(H2), C27(H27), C29(H29), C30(H30), C4(H4), C5(H5), C3(H3), C28(H28)
2.c Idealised Me refined as rotating group:
 C15(H15A,H15B,H15C)
;
_olex2_submission_special_instructions 'No special instructions were received'

loop_
_space_group_symop_operation_xyz
'x, y, z'
'-x+1/2, y+1/2, -z+1/2'
'-x, -y, -z'
'x-1/2, -y-1/2, z-1/2'

loop_
_atom_site_label
_atom_site_type_symbol
_atom_site_fract_x
_atom_site_fract_y
_atom_site_fract_z
_atom_site_U_iso_or_equiv
_atom_site_adp_type
_atom_site_occupancy
_atom_site_site_symmetry_order
_atom_site_calc_flag
_atom_site_refinement_flags_posn
N2 N 0.31308(11) 0.4118(3) 0.31678(10) 0.0379(5) Uani 1 1 d .
O4 O 0.37268(11) 0.6914(3) 0.34175(10) 0.0635(6) Uani 1 1 d .
O3 O 0.22816(10) 0.1771(3) 0.30609(11) 0.0688(6) Uani 1 1 d .
O2 O 0.07028(11) 0.4094(3) 0.55895(10) 0.0741(7) Uani 1 1 d .
N1 N 0.14537(12) 0.6616(4) 0.58224(11) 0.0524(6) Uani 1 1 d .
O1 O 0.21583(14) 0.9310(3) 0.57305(11) 0.0897(8) Uani 1 1 d .
C13 C 0.23424(13) 0.3698(4) 0.47400(12) 0.0394(6) Uani 1 1 d .
H13 H 0.242410 0.250238 0.493614 0.047 Uiso 1 1 calc R
C14 C 0.16892(13) 0.4090(4) 0.43065(12) 0.0390(6) Uani 1 1 d .
C20 C 0.37149(13) 0.3133(4) 0.28442(12) 0.0380(6) Uani 1 1 d .
C12 C 0.27987(14) 0.5143(4) 0.48303(12) 0.0418(7) Uani 1 1 d .
C19 C 0.24441(14) 0.3362(4) 0.32506(13) 0.0430(7) Uani 1 1 d .
C16 C 0.19775(13) 0.4823(4) 0.36043(12) 0.0418(7) Uani 1 1 d .
H16 H 0.157291 0.518329 0.330557 0.050 Uiso 1 1 calc R
C21 C 0.39232(14) 0.1353(4) 0.30714(13) 0.0458(7) Uani 1 1 d .
H21 H 0.368661 0.077636 0.343406 0.055 Uiso 1 1 calc R
C18 C 0.31855(16) 0.5966(4) 0.34173(13) 0.0445(7) Uani 1 1 d .
C11 C 0.25562(15) 0.6971(4) 0.44780(13) 0.0470(7) Uani 1 1 d .
H11 H 0.289979 0.801448 0.455926 0.056 Uiso 1 1 calc R
C17 C 0.24750(14) 0.6540(4) 0.37102(12) 0.0438(7) Uani 1 1 d .
H17 H 0.228359 0.766330 0.346875 0.053 Uiso 1 1 calc R
C7 C 0.10972(15) 0.5336(5) 0.53904(14) 0.0517(8) Uani 1 1 d .
C9 C 0.17997(16) 0.7515(4) 0.47257(14) 0.0528(8) Uani 1 1 d .
H9 H 0.161140 0.860435 0.446287 0.063 Uiso 1 1 calc R
C10 C 0.12971(14) 0.5799(4) 0.46578(13) 0.0475(7) Uani 1 1 d .
H10 H 0.086606 0.615422 0.439414 0.057 Uiso 1 1 calc R
C1 C 0.14792(15) 0.6459(5) 0.65563(14) 0.0564(8) Uani 1 1 d .
C25 C 0.40682(14) 0.4008(4) 0.23116(13) 0.0493(7) Uani 1 1 d .
H25 H 0.392813 0.521833 0.216193 0.059 Uiso 1 1 calc R
C22 C 0.44882(14) 0.0426(4) 0.27563(15) 0.0549(8) Uani 1 1 d .
H22 H 0.462887 -0.078556 0.290422 0.066 Uiso 1 1 calc R
C26 C 0.34795(15) 0.5055(5) 0.52198(14) 0.0575(8) Uani 1 1 d .
C23 C 0.48424(15) 0.1290(5) 0.22252(16) 0.0596(8) Uani 1 1 d .
H23 H 0.522475 0.066858 0.201650 0.072 Uiso 1 1 calc R
C8 C 0.18345(17) 0.7999(5) 0.54724(16) 0.0594(8) Uani 1 1 d .
C24 C 0.46305(15) 0.3068(5) 0.20041(15) 0.0581(8) Uani 1 1 d .
H24 H 0.486891 0.364637 0.164273 0.070 Uiso 1 1 calc R
C15 C 0.11749(15) 0.2410(4) 0.42125(15) 0.0587(8) Uani 1 1 d .
H15A H 0.141732 0.138454 0.398192 0.088 Uiso 1 1 calc GR
H15B H 0.076604 0.281122 0.394485 0.088 Uiso 1 1 calc GR
H15C H 0.101704 0.197298 0.465151 0.088 Uiso 1 1 calc GR
C31 C 0.38808(16) 0.3415(6) 0.52301(16) 0.0791(11) Uani 1 1 d .
H31 H 0.372355 0.235008 0.498468 0.095 Uiso 1 1 calc R
C6 C 0.17922(17) 0.4893(6) 0.68462(16) 0.0791(11) Uani 1 1 d .
H6 H 0.197088 0.391617 0.657241 0.095 Uiso 1 1 calc R
C2 C 0.12164(19) 0.7898(6) 0.69462(18) 0.0867(12) Uani 1 1 d .
H2 H 0.100359 0.896509 0.674322 0.104 Uiso 1 1 calc R
C27 C 0.37319(19) 0.6616(6) 0.55883(16) 0.0879(12) Uani 1 1 d .
H27 H 0.347148 0.775503 0.558293 0.105 Uiso 1 1 calc R
C29 C 0.4754(2) 0.4864(12) 0.5961(3) 0.139(3) Uani 1 1 d .
H29 H 0.518448 0.480207 0.620664 0.167 Uiso 1 1 calc R
C30 C 0.4523(2) 0.3315(9) 0.5604(2) 0.1163(19) Uani 1 1 d .
H30 H 0.479148 0.218965 0.560755 0.140 Uiso 1 1 calc R
C4 C 0.1578(3) 0.6187(10) 0.7938(2) 0.1140(18) Uani 1 1 d .
H4 H 0.160836 0.608877 0.841140 0.137 Uiso 1 1 calc R
C5 C 0.1844(2) 0.4758(8) 0.7551(2) 0.1068(15) Uani 1 1 d .
H5 H 0.205896 0.369568 0.775482 0.128 Uiso 1 1 calc R
C3 C 0.1269(3) 0.7757(8) 0.7657(2) 0.1125(16) Uani 1 1 d .
H3 H 0.109398 0.873264 0.793374 0.135 Uiso 1 1 calc R
C28 C 0.4362(3) 0.6508(10) 0.5962(2) 0.128(2) Uani 1 1 d .
H28 H 0.451899 0.755891 0.621562 0.154 Uiso 1 1 calc R

loop_
_atom_site_aniso_label
_atom_site_aniso_U_11
_atom_site_aniso_U_22
_atom_site_aniso_U_33
_atom_site_aniso_U_23
_atom_site_aniso_U_13
_atom_site_aniso_U_12
N2 0.0384(13) 0.0385(13) 0.0369(12) 0.0032(10) -0.0011(10) -0.0024(11)
O4 0.0678(14) 0.0473(13) 0.0757(15) 0.0023(11) 0.0124(11) -0.0187(12)
O3 0.0489(12) 0.0722(16) 0.0853(16) -0.0371(13) 0.0088(10) -0.0170(12)
O2 0.0665(14) 0.0952(18) 0.0610(14) -0.0031(13) 0.0170(11) -0.0217(14)
N1 0.0583(15) 0.0555(16) 0.0435(14) -0.0057(13) 0.0092(12) -0.0001(13)
O1 0.135(2) 0.0672(17) 0.0673(15) -0.0228(13) 0.0214(14) -0.0307(16)
C13 0.0451(16) 0.0375(16) 0.0357(15) 0.0090(13) 0.0000(12) 0.0080(14)
C14 0.0379(15) 0.0390(16) 0.0401(15) 0.0004(13) -0.0021(12) 0.0027(13)
C20 0.0334(15) 0.0449(17) 0.0355(15) 0.0020(13) -0.0030(12) -0.0034(13)
C12 0.0430(16) 0.0494(18) 0.0328(15) 0.0032(13) -0.0018(12) -0.0051(15)
C19 0.0414(16) 0.0490(19) 0.0386(15) -0.0019(14) -0.0046(12) -0.0026(15)
C16 0.0393(15) 0.0503(18) 0.0358(15) 0.0033(13) -0.0062(12) 0.0082(14)
C21 0.0437(16) 0.0468(18) 0.0469(16) 0.0045(14) 0.0026(13) -0.0052(14)
C18 0.0561(19) 0.0394(18) 0.0380(16) 0.0129(14) -0.0006(13) -0.0048(16)
C11 0.0620(19) 0.0402(17) 0.0389(16) 0.0020(13) 0.0002(13) -0.0105(15)
C17 0.0555(17) 0.0381(16) 0.0379(15) 0.0083(13) 0.0001(13) 0.0052(14)
C7 0.0444(17) 0.060(2) 0.0507(19) -0.0002(17) 0.0071(15) 0.0083(16)
C9 0.075(2) 0.0403(18) 0.0435(17) 0.0059(14) 0.0067(15) 0.0133(16)
C10 0.0468(16) 0.0507(18) 0.0449(16) 0.0030(14) -0.0021(13) 0.0114(15)
C1 0.0488(18) 0.078(2) 0.0429(18) -0.0074(18) 0.0139(14) -0.0012(17)
C25 0.0433(17) 0.0580(19) 0.0464(17) 0.0107(15) -0.0009(14) -0.0018(15)
C22 0.0465(18) 0.0488(19) 0.069(2) 0.0025(16) -0.0025(16) 0.0017(15)
C26 0.0443(18) 0.093(3) 0.0357(16) 0.0139(18) -0.0028(14) -0.0118(19)
C23 0.0368(17) 0.069(2) 0.073(2) -0.0077(19) 0.0058(15) 0.0028(16)
C8 0.076(2) 0.048(2) 0.055(2) -0.0062(17) 0.0108(17) 0.0032(18)
C24 0.0442(18) 0.075(2) 0.0548(19) 0.0080(18) 0.0111(14) -0.0075(17)
C15 0.0548(19) 0.059(2) 0.063(2) -0.0042(16) 0.0011(15) -0.0071(16)
C31 0.046(2) 0.131(3) 0.061(2) 0.032(2) -0.0015(16) 0.010(2)
C6 0.067(2) 0.116(3) 0.054(2) 0.010(2) 0.0111(17) 0.018(2)
C2 0.099(3) 0.096(3) 0.065(2) -0.016(2) 0.029(2) 0.001(2)
C27 0.077(2) 0.131(4) 0.056(2) -0.001(2) -0.0169(19) -0.041(2)
C29 0.048(3) 0.297(10) 0.072(3) 0.063(5) -0.013(2) -0.028(4)
C30 0.056(3) 0.216(6) 0.078(3) 0.058(4) -0.002(2) 0.012(3)
C4 0.099(3) 0.188(6) 0.055(3) -0.006(4) 0.014(2) -0.034(4)
C5 0.084(3) 0.178(5) 0.059(3) 0.024(3) 0.005(2) 0.014(3)
C3 0.135(4) 0.128(4) 0.075(3) -0.036(3) 0.044(3) -0.021(4)
C28 0.089(4) 0.229(7) 0.066(3) 0.000(4) -0.024(3) -0.079(4)

loop_
_atom_type_symbol
_atom_type_description
_atom_type_scat_dispersion_real
_atom_type_scat_dispersion_imag
_atom_type_scat_source
C C 0.0033 0.0016 'International Tables Vol C Tables 4.2.6.8 and 6.1.1.4'
H H 0.0000 0.0000 'International Tables Vol C Tables 4.2.6.8 and 6.1.1.4'
N N 0.0061 0.0033 'International Tables Vol C Tables 4.2.6.8 and 6.1.1.4'
O O 0.0106 0.0060 'International Tables Vol C Tables 4.2.6.8 and 6.1.1.4'

loop_
_geom_angle_atom_site_label_1
_geom_angle_atom_site_label_2
_geom_angle_atom_site_label_3
_geom_angle
C19 N2 C20 124.6(2)
C18 N2 C20 123.3(2)
C18 N2 C19 112.1(2)
C7 N1 C1 124.5(2)
C8 N1 C7 112.9(2)
C8 N1 C1 122.4(3)
C14 C13 H13 121.7
C12 C13 H13 121.7
C12 C13 C14 116.7(2)
C13 C14 C16 105.91(19)
C13 C14 C10 105.6(2)
C13 C14 C15 115.6(2)
C10 C14 C16 107.6(2)
C15 C14 C16 111.4(2)
C15 C14 C10 110.3(2)
C21 C20 N2 120.1(2)
C21 C20 C25 120.6(2)
C25 C20 N2 119.2(2)
C13 C12 C11 113.1(2)
C13 C12 C26 125.6(3)
C26 C12 C11 121.4(3)
N2 C19 C16 109.2(2)
O3 C19 N2 122.6(3)
O3 C19 C16 128.2(2)
C14 C16 H16 109.9
C19 C16 C14 112.6(2)
C19 C16 H16 109.9
C19 C16 C17 104.0(2)
C17 C16 C14 110.5(2)
C17 C16 H16 109.9
C20 C21 H21 120.3
C20 C21 C22 119.4(3)
C22 C21 H21 120.3
N2 C18 C17 108.8(2)
O4 C18 N2 124.8(3)
O4 C18 C17 126.3(3)
C12 C11 H11 111.2
C12 C11 C17 107.8(2)
C12 C11 C9 109.4(2)
C17 C11 H11 111.2
C17 C11 C9 106.0(2)
C9 C11 H11 111.2
C16 C17 C11 109.8(2)
C16 C17 H17 110.2
C18 C17 C16 105.9(2)
C18 C17 C11 110.3(2)
C18 C17 H17 110.2
C11 C17 H17 110.2
O2 C7 N1 123.6(3)
O2 C7 C10 127.9(3)
N1 C7 C10 108.5(3)
C11 C9 H9 110.4
C10 C9 C11 109.9(2)
C10 C9 H9 110.4
C8 C9 C11 109.4(2)
C8 C9 H9 110.4
C8 C9 C10 106.4(2)
C14 C10 H10 110.1
C7 C10 C14 111.9(2)
C7 C10 C9 103.9(2)
C7 C10 H10 110.1
C9 C10 C14 110.5(2)
C9 C10 H10 110.1
C6 C1 N1 119.1(3)
C2 C1 N1 119.8(3)
C2 C1 C6 121.0(3)
C20 C25 H25 120.4
C24 C25 C20 119.2(3)
C24 C25 H25 120.4
C21 C22 H22 119.9
C23 C22 C21 120.2(3)
C23 C22 H22 119.9
C31 C26 C12 120.6(3)
C31 C26 C27 118.0(3)
C27 C26 C12 121.4(3)
C22 C23 H23 120.1
C24 C23 C22 119.8(3)
C24 C23 H23 120.1
N1 C8 C9 108.0(3)
O1 C8 N1 125.4(3)
O1 C8 C9 126.6(3)
C25 C24 H24 119.7
C23 C24 C25 120.6(3)
C23 C24 H24 119.7
C14 C15 H15A 109.5
C14 C15 H15B 109.5
C14 C15 H15C 109.5
H15A C15 H15B 109.5
H15A C15 H15C 109.5
H15B C15 H15C 109.5
C26 C31 H31 119.5
C26 C31 C30 120.9(4)
C30 C31 H31 119.5
C1 C6 H6 120.2
C1 C6 C5 119.7(4)
C5 C6 H6 120.2
C1 C2 H2 120.4
C1 C2 C3 119.1(4)
C3 C2 H2 120.4
C26 C27 H27 119.5
C28 C27 C26 121.0(5)
C28 C27 H27 119.5
C30 C29 H29 119.7
C30 C29 C28 120.5(5)
C28 C29 H29 119.7
C31 C30 H30 120.2
C29 C30 C31 119.7(5)
C29 C30 H30 120.2
C5 C4 H4 119.1
C5 C4 C3 121.8(4)
C3 C4 H4 119.1
C6 C5 H5 120.4
C4 C5 C6 119.1(4)
C4 C5 H5 120.4
C2 C3 H3 120.4
C4 C3 C2 119.1(4)
C4 C3 H3 120.4
C27 C28 H28 120.1
C29 C28 C27 119.9(5)
C29 C28 H28 120.1

loop_
_geom_bond_atom_site_label_1
_geom_bond_atom_site_label_2
_geom_bond_distance
N2 C20 1.437(3)
N2 C19 1.391(3)
N2 C18 1.382(3)
O4 C18 1.203(3)
O3 C19 1.208(3)
O2 C7 1.202(3)
N1 C7 1.392(4)
N1 C1 1.440(3)
N1 C8 1.382(4)
O1 C8 1.203(3)
C13 H13 0.9300
C13 C14 1.499(3)
C13 C12 1.327(3)
C14 C16 1.566(3)
C14 C10 1.560(3)
C14 C15 1.522(3)
C20 C21 1.373(3)
C20 C25 1.380(3)
C12 C11 1.516(4)
C12 C26 1.471(4)
C19 C16 1.510(4)
C16 H16 0.9800
C16 C17 1.525(4)
C21 H21 0.9300
C21 C22 1.383(4)
C18 C17 1.499(4)
C11 H11 0.9800
C11 C17 1.538(3)
C11 C9 1.539(4)
C17 H17 0.9800
C7 C10 1.519(4)
C9 H9 0.9800
C9 C10 1.523(4)
C9 C8 1.500(4)
C10 H10 0.9800
C1 C6 1.359(4)
C1 C2 1.355(4)
C25 H25 0.9300
C25 C24 1.377(4)
C22 H22 0.9300
C22 C23 1.375(4)
C26 C31 1.365(4)
C26 C27 1.385(5)
C23 H23 0.9300
C23 C24 1.370(4)
C24 H24 0.9300
C15 H15A 0.9600
C15 H15B 0.9600
C15 H15C 0.9600
C31 H31 0.9300
C31 C30 1.395(5)
C6 H6 0.9300
C6 C5 1.384(5)
C2 H2 0.9300
C2 C3 1.397(5)
C27 H27 0.9300
C27 C28 1.376(5)
C29 H29 0.9300
C29 C30 1.354(8)
C29 C28 1.359(8)
C30 H30 0.9300
C4 H4 0.9300
C4 C5 1.348(6)
C4 C3 1.351(6)
C5 H5 0.9300
C3 H3 0.9300
C28 H28 0.9300
